data_4125869
loop_
_publ_author_name
'Hoffman, Justin M.'
'Oliver, Allen G.'
'Brown, Seth N.'

_publ_section_title
;
 The Metal or the Ligand? The Preferred Locus for Redox Changes in Oxygen
 Atom Transfer Reactions of Rhenium Amidodiphenoxides.
;
_journal_name_full 'Journal of the American Chemical Society'
_journal_paper_doi 10.1021/jacs.7b00985
_journal_year 2017
_chemical_formula_moiety 'C56 H80 N2 O8 Re2'
_chemical_formula_sum 'C56 H80 N2 O8 Re2'
_chemical_formula_weight 1281.62
_chemical_name_common (ONO^Cat^)ReO(\m-O)2ReO(ONO^Cat^)
_chemical_name_systematic
;
 Di-\m-oxo-bis(bis(3,5-di-tert-butyl-2-phenoxo)amido)-
dioxodirhenium(VII)
;
_space_group_crystal_system triclinic
_space_group_IT_number 2
_space_group_name_Hall '-P 1'
_space_group_name_H-M_alt 'P -1'
_symmetry_space_group_name_Hall '-P 1'
_symmetry_space_group_name_H-M 'P -1'
_atom_sites_solution_hydrogens geom
_atom_sites_solution_primary heavy
_atom_sites_solution_secondary difmap
_audit_creation_method SHELXL-2013
_cell_angle_alpha 76.2764(13)
_cell_angle_beta 83.2527(13)
_cell_angle_gamma 69.4931(13)
_cell_formula_units_Z 1
_cell_length_a 10.1539(10)
_cell_length_b 11.2274(11)
_cell_length_c 13.3373(13)
_cell_measurement_reflns_used 7435
_cell_measurement_temperature 150(2)
_cell_measurement_theta_max 33.29
_cell_measurement_theta_min 2.46
_cell_volume 1382.5(2)
_computing_cell_refinement 'APEX2/SAINT (Bruker, 2004; Sheldrick, 2003)'
_computing_data_collection 'APEX2 (Bruker, 2004)'
_computing_data_reduction SAINT/XPREP
_computing_molecular_graphics 'XP (Sheldrick, 1998)'
_computing_publication_material 'XCIF (Sheldrick, 2001)'
_computing_structure_refinement 'SHELXL-2013 (Sheldrick, 2013)'
_computing_structure_solution 'SHELXS (Sheldrick, 2008)'
_diffrn_ambient_temperature 150(2)
_diffrn_detector_area_resol_mean 8.33
_diffrn_measured_fraction_theta_full 0.999
_diffrn_measured_fraction_theta_max 0.971
_diffrn_measurement_device_type 'Bruker APEX-II CCD'
_diffrn_measurement_method '\f and \w scans'
_diffrn_radiation_type synchrotron
_diffrn_radiation_wavelength 0.7749
_diffrn_reflns_av_R_equivalents 0.0560
_diffrn_reflns_av_unetI/netI 0.0693
_diffrn_reflns_Laue_measured_fraction_full 0.999
_diffrn_reflns_Laue_measured_fraction_max 0.971
_diffrn_reflns_limit_h_max 14
_diffrn_reflns_limit_h_min -14
_diffrn_reflns_limit_k_max 16
_diffrn_reflns_limit_k_min -16
_diffrn_reflns_limit_l_max 19
_diffrn_reflns_limit_l_min -19
_diffrn_reflns_number 20150
_diffrn_reflns_point_group_measured_fraction_full 0.999
_diffrn_reflns_point_group_measured_fraction_max 0.971
_diffrn_reflns_theta_full 27.706
_diffrn_reflns_theta_max 33.580
_diffrn_reflns_theta_min 2.459
_diffrn_source synchrotron
_exptl_absorpt_coefficient_mu 5.487
_exptl_absorpt_correction_T_max 0.7466
_exptl_absorpt_correction_T_min 0.6234
_exptl_absorpt_correction_type multi-scan
_exptl_absorpt_process_details
;
Blessing, R. H. (1995) Acta Cryst. A51, 33-38.

Sheldrick, G.M. (2008) SADABS v2008/1. Bruker AXS Inc. 
Madison, WI USA.
;
_exptl_crystal_colour 'dark purple'
_exptl_crystal_density_diffrn 1.539
_exptl_crystal_density_method 'not measured'
_exptl_crystal_description blade
_exptl_crystal_F_000 644
_exptl_crystal_recrystallization_method
;
Crystals were grown by vapor diffusion of hexane into a
dichloromethane solution of the complex. 
;
_exptl_crystal_size_max 0.030
_exptl_crystal_size_mid 0.015
_exptl_crystal_size_min 0.010
_exptl_transmission_factor_max 0.7466
_exptl_transmission_factor_min 0.6234
_refine_diff_density_max 1.140
_refine_diff_density_min -0.761
_refine_diff_density_rms 0.150
_refine_ls_extinction_method none
_refine_ls_goodness_of_fit_ref 1.015
_refine_ls_hydrogen_treatment constr
_refine_ls_matrix_type full
_refine_ls_number_parameters 307
_refine_ls_number_reflns 8179
_refine_ls_number_restraints 0
_refine_ls_restrained_S_all 1.015
_refine_ls_R_factor_all 0.0420
_refine_ls_R_factor_gt 0.0346
_refine_ls_shift/su_max 0.002
_refine_ls_shift/su_mean 0.000
_refine_ls_structure_factor_coef Fsqd
_refine_ls_weighting_details 'w=1/[\s^2^(Fo^2^)+(0.0273P)^2^] where P=(Fo^2^+2Fc^2^)/3'
_refine_ls_weighting_scheme calc
_refine_ls_wR_factor_gt 0.0819
_refine_ls_wR_factor_ref 0.0855
_reflns_Friedel_coverage 0.000
_reflns_number_gt 7207
_reflns_number_total 8179
_reflns_threshold_expression 'I > 2\s(I)'
_cod_data_source_file ja7b00985_si_002.cif
_cod_data_source_block repurple
_cod_database_code 4125869
_shelx_space_group_comment
;
The symmetry employed for this shelxl refinement is uniquely defined
by the following loop, which should always be used as a source of
symmetry information in preference to the above space-group names.
They are only intended as comments.
;
_shelx_estimated_absorpt_t_min 0.853
_shelx_estimated_absorpt_t_max 0.947
_shelxl_version_number 2013-4

loop_
_space_group_symop_operation_xyz
'x, y, z'
'-x, -y, -z'

loop_
_atom_site_label
_atom_site_type_symbol
_atom_site_fract_x
_atom_site_fract_y
_atom_site_fract_z
_atom_site_U_iso_or_equiv
_atom_site_adp_type
_atom_site_occupancy
_atom_site_site_symmetry_order
_atom_site_calc_flag
_atom_site_refinement_flags_posn
_atom_site_refinement_flags_adp
Re Re 0.54228(2) 0.85609(2) 0.55141(2) 0.02004(5) Uani 1 1 d . .
O O 0.7152(3) 0.7901(3) 0.5799(2) 0.0303(6) Uani 1 1 d . .
O1 O 0.4913(3) 0.8072(3) 0.69821(19) 0.0226(5) Uani 1 1 d . .
O2 O 0.5614(3) 0.7308(2) 0.46617(19) 0.0206(5) Uani 1 1 d . .
O3 O 0.4744(3) 1.0279(3) 0.58156(19) 0.0240(5) Uani 1 1 d . .
N N 0.3402(3) 0.8433(3) 0.5540(2) 0.0190(5) Uani 1 1 d . .
C11 C 0.2675(4) 0.8386(3) 0.6485(3) 0.0199(6) Uani 1 1 d . .
C12 C 0.3570(4) 0.8250(3) 0.7278(3) 0.0204(6) Uani 1 1 d . .
C13 C 0.3081(4) 0.8204(3) 0.8319(3) 0.0220(7) Uani 1 1 d . .
C14 C 0.1731(4) 0.8171(4) 0.8536(3) 0.0255(7) Uani 1 1 d . .
H14 H 0.1378 0.8126 0.9231 0.031 Uiso 1 1 calc R U
C15 C 0.0839(4) 0.8200(4) 0.7781(3) 0.0241(7) Uani 1 1 d . .
C16 C 0.1313(4) 0.8321(4) 0.6761(3) 0.0230(7) Uani 1 1 d . .
H16 H 0.0722 0.8361 0.6244 0.028 Uiso 1 1 calc R U
C17 C 0.4021(4) 0.8188(4) 0.9133(3) 0.0254(7) Uani 1 1 d . .
C18 C -0.0605(4) 0.8038(4) 0.8092(3) 0.0312(8) Uani 1 1 d . .
C21 C 0.3169(4) 0.7958(3) 0.4730(3) 0.0191(6) Uani 1 1 d . .
C22 C 0.4468(4) 0.7341(3) 0.4243(3) 0.0204(6) Uani 1 1 d . .
C23 C 0.4516(4) 0.6676(3) 0.3455(3) 0.0201(6) Uani 1 1 d . .
C24 C 0.3243(4) 0.6677(4) 0.3192(3) 0.0231(7) Uani 1 1 d . .
H24 H 0.3250 0.6237 0.2664 0.028 Uiso 1 1 calc R U
C25 C 0.1924(4) 0.7290(4) 0.3655(3) 0.0226(7) Uani 1 1 d . .
C26 C 0.1902(4) 0.7948(4) 0.4413(3) 0.0236(7) Uani 1 1 d . .
H26 H 0.1031 0.8393 0.4720 0.028 Uiso 1 1 calc R U
C27 C 0.5934(4) 0.5985(4) 0.2946(3) 0.0228(7) Uani 1 1 d . .
C28 C 0.0588(4) 0.7187(4) 0.3323(3) 0.0281(8) Uani 1 1 d . .
C171 C 0.3268(5) 0.8173(5) 1.0193(3) 0.0367(10) Uani 1 1 d . .
H17A H 0.3902 0.8161 1.0698 0.055 Uiso 1 1 calc R U
H17B H 0.2986 0.7397 1.0403 0.055 Uiso 1 1 calc R U
H17C H 0.2430 0.8953 1.0158 0.055 Uiso 1 1 calc R U
C172 C 0.5360(4) 0.6974(5) 0.9226(3) 0.0351(9) Uani 1 1 d . .
H17D H 0.5862 0.6962 0.8553 0.053 Uiso 1 1 calc R U
H17E H 0.5097 0.6188 0.9454 0.053 Uiso 1 1 calc R U
H17F H 0.5971 0.7001 0.9731 0.053 Uiso 1 1 calc R U
C173 C 0.4428(5) 0.9428(4) 0.8823(3) 0.0357(10) Uani 1 1 d . .
H17G H 0.4912 0.9460 0.8142 0.054 Uiso 1 1 calc R U
H17H H 0.5054 0.9419 0.9334 0.054 Uiso 1 1 calc R U
H17I H 0.3577 1.0195 0.8797 0.054 Uiso 1 1 calc R U
C181 C -0.1032(6) 0.8048(7) 0.9220(4) 0.0565(15) Uani 1 1 d . .
H18A H -0.1040 0.8862 0.9373 0.085 Uiso 1 1 calc R U
H18B H -0.0358 0.7310 0.9657 0.085 Uiso 1 1 calc R U
H18C H -0.1974 0.7977 0.9360 0.085 Uiso 1 1 calc R U
C182 C -0.1775(5) 0.9190(5) 0.7447(4) 0.0456(12) Uani 1 1 d . .
H18D H -0.1809 1.0013 0.7598 0.068 Uiso 1 1 calc R U
H18E H -0.2688 0.9066 0.7632 0.068 Uiso 1 1 calc R U
H18F H -0.1558 0.9209 0.6709 0.068 Uiso 1 1 calc R U
C183 C -0.0583(5) 0.6769(5) 0.7842(4) 0.0460(12) Uani 1 1 d . .
H18G H -0.1499 0.6654 0.8037 0.069 Uiso 1 1 calc R U
H18H H 0.0153 0.6036 0.8229 0.069 Uiso 1 1 calc R U
H18I H -0.0389 0.6805 0.7100 0.069 Uiso 1 1 calc R U
C271 C 0.6569(4) 0.6991(4) 0.2332(3) 0.0296(8) Uani 1 1 d . .
H27A H 0.7469 0.6551 0.2006 0.044 Uiso 1 1 calc R U
H27B H 0.6723 0.7484 0.2796 0.044 Uiso 1 1 calc R U
H27C H 0.5924 0.7586 0.1798 0.044 Uiso 1 1 calc R U
C272 C 0.6955(4) 0.5034(4) 0.3774(3) 0.0304(8) Uani 1 1 d . .
H27D H 0.6544 0.4386 0.4169 0.046 Uiso 1 1 calc R U
H27E H 0.7124 0.5516 0.4241 0.046 Uiso 1 1 calc R U
H27F H 0.7848 0.4594 0.3440 0.046 Uiso 1 1 calc R U
C273 C 0.5740(4) 0.5206(4) 0.2213(3) 0.0307(8) Uani 1 1 d . .
H27G H 0.5336 0.4548 0.2599 0.046 Uiso 1 1 calc R U
H27H H 0.6654 0.4776 0.1899 0.046 Uiso 1 1 calc R U
H27I H 0.5105 0.5793 0.1670 0.046 Uiso 1 1 calc R U
C281 C -0.0721(5) 0.7849(7) 0.3937(5) 0.0604(18) Uani 1 1 d . .
H28A H -0.1549 0.7759 0.3694 0.091 Uiso 1 1 calc R U
H28B H -0.0841 0.8774 0.3838 0.091 Uiso 1 1 calc R U
H28C H -0.0614 0.7439 0.4671 0.091 Uiso 1 1 calc R U
C282 C 0.0763(6) 0.5737(5) 0.3504(5) 0.0527(14) Uani 1 1 d . .
H28D H -0.0084 0.5646 0.3294 0.079 Uiso 1 1 calc R U
H28E H 0.0906 0.5338 0.4238 0.079 Uiso 1 1 calc R U
H28F H 0.1580 0.5303 0.3094 0.079 Uiso 1 1 calc R U
C283 C 0.0350(6) 0.7814(7) 0.2176(4) 0.0592(17) Uani 1 1 d . .
H28G H -0.0513 0.7740 0.1977 0.089 Uiso 1 1 calc R U
H28H H 0.1152 0.7368 0.1761 0.089 Uiso 1 1 calc R U
H28I H 0.0259 0.8735 0.2058 0.089 Uiso 1 1 calc R U

loop_
_atom_site_aniso_label
_atom_site_aniso_U_11
_atom_site_aniso_U_22
_atom_site_aniso_U_33
_atom_site_aniso_U_23
_atom_site_aniso_U_13
_atom_site_aniso_U_12
Re 0.01976(8) 0.02810(8) 0.01719(7) -0.00820(5) 0.00393(5) -0.01326(5)
O 0.0225(13) 0.0460(17) 0.0273(14) -0.0133(12) 0.0038(11) -0.0157(12)
O1 0.0212(12) 0.0297(13) 0.0206(12) -0.0070(10) 0.0016(9) -0.0126(10)
O2 0.0189(12) 0.0258(12) 0.0206(12) -0.0093(10) 0.0016(9) -0.0096(10)
O3 0.0318(14) 0.0313(14) 0.0160(11) -0.0099(10) 0.0064(10) -0.0183(11)
N 0.0184(14) 0.0246(14) 0.0154(13) -0.0060(11) 0.0017(10) -0.0083(11)
C11 0.0221(17) 0.0211(16) 0.0196(16) -0.0078(12) 0.0036(13) -0.0101(13)
C12 0.0226(17) 0.0193(15) 0.0225(16) -0.0054(12) 0.0041(13) -0.0117(13)
C13 0.0238(17) 0.0242(17) 0.0197(16) -0.0077(13) 0.0027(13) -0.0092(14)
C14 0.0284(19) 0.0304(19) 0.0193(16) -0.0091(14) 0.0063(14) -0.0114(15)
C15 0.0194(17) 0.0304(18) 0.0269(18) -0.0133(14) 0.0083(14) -0.0120(14)
C16 0.0191(16) 0.0312(18) 0.0226(17) -0.0096(14) 0.0023(13) -0.0114(14)
C17 0.0239(18) 0.036(2) 0.0201(16) -0.0078(15) 0.0023(13) -0.0151(15)
C18 0.0239(19) 0.042(2) 0.033(2) -0.0145(17) 0.0102(16) -0.0164(17)
C21 0.0187(16) 0.0223(16) 0.0182(15) -0.0068(12) 0.0009(12) -0.0079(12)
C22 0.0208(16) 0.0225(16) 0.0185(15) -0.0054(12) 0.0007(12) -0.0078(13)
C23 0.0227(17) 0.0215(16) 0.0185(15) -0.0057(12) 0.0040(12) -0.0109(13)
C24 0.0251(18) 0.0284(18) 0.0200(16) -0.0102(13) 0.0017(13) -0.0115(14)
C25 0.0203(16) 0.0295(18) 0.0205(16) -0.0076(13) 0.0012(13) -0.0105(14)
C26 0.0226(17) 0.0280(18) 0.0227(17) -0.0070(14) -0.0012(13) -0.0101(14)
C27 0.0231(17) 0.0269(17) 0.0209(16) -0.0095(13) 0.0035(13) -0.0099(14)
C28 0.0209(18) 0.042(2) 0.0280(19) -0.0137(16) 0.0028(14) -0.0162(16)
C171 0.033(2) 0.058(3) 0.0225(19) -0.0143(18) 0.0028(16) -0.016(2)
C172 0.029(2) 0.050(3) 0.026(2) -0.0064(18) -0.0018(16) -0.0128(18)
C173 0.044(2) 0.047(3) 0.031(2) -0.0165(19) 0.0035(18) -0.030(2)
C181 0.037(3) 0.102(5) 0.041(3) -0.026(3) 0.016(2) -0.033(3)
C182 0.031(2) 0.049(3) 0.055(3) -0.008(2) 0.002(2) -0.015(2)
C183 0.036(3) 0.048(3) 0.062(3) -0.020(2) 0.011(2) -0.022(2)
C271 0.029(2) 0.038(2) 0.0280(19) -0.0073(16) 0.0057(15) -0.0201(17)
C272 0.027(2) 0.0295(19) 0.030(2) -0.0070(15) 0.0028(16) -0.0055(16)
C273 0.027(2) 0.036(2) 0.033(2) -0.0196(17) 0.0033(16) -0.0092(16)
C281 0.022(2) 0.111(5) 0.069(4) -0.059(4) 0.008(2) -0.024(3)
C282 0.038(3) 0.043(3) 0.087(4) -0.008(3) -0.010(3) -0.027(2)
C283 0.045(3) 0.113(5) 0.030(2) 0.002(3) -0.006(2) -0.049(3)

loop_
_atom_type_symbol
_atom_type_description
_atom_type_scat_dispersion_real
_atom_type_scat_dispersion_imag
_atom_type_scat_source
C C -0.0020 0.0020 'International Tables Vol C Tables 4.2.6.8 and 6.1.1.4'
H H 0.0000 0.0000 'International Tables Vol C Tables 4.2.6.8 and 6.1.1.4'
N N -0.0031 0.0040 'International Tables Vol C Tables 4.2.6.8 and 6.1.1.4'
O O -0.0041 0.0074 'International Tables Vol C Tables 4.2.6.8 and 6.1.1.4'
Re Re -1.7678 8.3486 'International Tables Vol C Tables 4.2.6.8 and 6.1.1.4'

loop_
_geom_angle_atom_site_label_1
_geom_angle_atom_site_label_2
_geom_angle_atom_site_label_3
_geom_angle
_geom_angle_site_symmetry_1
_geom_angle_site_symmetry_3
O Re O3 108.53(13) . 2_676
O Re O3 107.11(13) . .
O3 Re O3 75.40(11) 2_676 .
O Re O2 92.02(12) . .
O3 Re O2 81.64(10) 2_676 .
O3 Re O2 153.75(11) . .
O Re O1 89.54(12) . .
O3 Re O1 154.31(11) 2_676 .
O3 Re O1 82.00(10) . .
O2 Re O1 116.73(10) . .
O Re N 151.58(13) . .
O3 Re N 94.67(11) 2_676 .
O3 Re N 94.22(11) . .
O2 Re N 74.96(11) . .
O1 Re N 74.76(11) . .
O Re Re 112.75(10) . 2_676
O3 Re Re 37.82(7) 2_676 2_676
O3 Re Re 37.58(8) . 2_676
O2 Re Re 118.47(8) . 2_676
O1 Re Re 118.67(8) . 2_676
N Re Re 95.62(8) . 2_676
C12 O1 Re 119.7(2) . .
C22 O2 Re 118.7(2) . .
Re O3 Re 104.60(11) 2_676 .
C11 N C21 125.0(3) . .
C11 N Re 116.4(2) . .
C21 N Re 114.5(2) . .
N C11 C16 130.6(3) . .
N C11 C12 110.1(3) . .
C16 C11 C12 119.0(3) . .
O1 C12 C13 122.8(3) . .
O1 C12 C11 115.3(3) . .
C13 C12 C11 121.7(3) . .
C14 C13 C12 116.2(3) . .
C14 C13 C17 123.2(3) . .
C12 C13 C17 120.6(3) . .
C13 C14 C15 123.7(3) . .
C13 C14 H14 118.1 . .
C15 C14 H14 118.1 . .
C16 C15 C14 118.9(3) . .
C16 C15 C18 120.1(3) . .
C14 C15 C18 120.9(3) . .
C15 C16 C11 120.1(3) . .
C15 C16 H16 119.9 . .
C11 C16 H16 119.9 . .
C13 C17 C171 111.6(3) . .
C13 C17 C173 108.7(3) . .
C171 C17 C173 108.0(3) . .
C13 C17 C172 110.7(3) . .
C171 C17 C172 108.0(3) . .
C173 C17 C172 109.8(3) . .
C181 C18 C183 110.1(4) . .
C181 C18 C15 113.7(4) . .
C183 C18 C15 108.6(3) . .
C181 C18 C182 106.4(4) . .
C183 C18 C182 108.1(4) . .
C15 C18 C182 109.8(4) . .
N C21 C26 129.4(3) . .
N C21 C22 110.2(3) . .
C26 C21 C22 120.2(3) . .
O2 C22 C23 123.3(3) . .
O2 C22 C21 115.3(3) . .
C23 C22 C21 120.9(3) . .
C24 C23 C22 116.2(3) . .
C24 C23 C27 123.2(3) . .
C22 C23 C27 120.6(3) . .
C23 C24 C25 124.6(3) . .
C23 C24 H24 117.7 . .
C25 C24 H24 117.7 . .
C26 C25 C24 118.1(3) . .
C26 C25 C28 122.1(3) . .
C24 C25 C28 119.8(3) . .
C25 C26 C21 120.0(3) . .
C25 C26 H26 120.0 . .
C21 C26 H26 120.0 . .
C271 C27 C273 108.5(3) . .
C271 C27 C272 109.6(3) . .
C273 C27 C272 107.9(3) . .
C271 C27 C23 109.5(3) . .
C273 C27 C23 111.0(3) . .
C272 C27 C23 110.3(3) . .
C25 C28 C281 112.6(3) . .
C25 C28 C283 110.6(3) . .
C281 C28 C283 107.8(4) . .
C25 C28 C282 107.9(4) . .
C281 C28 C282 108.4(4) . .
C283 C28 C282 109.4(4) . .
C17 C171 H17A 109.5 . .
C17 C171 H17B 109.5 . .
H17A C171 H17B 109.5 . .
C17 C171 H17C 109.5 . .
H17A C171 H17C 109.5 . .
H17B C171 H17C 109.5 . .
C17 C172 H17D 109.5 . .
C17 C172 H17E 109.5 . .
H17D C172 H17E 109.5 . .
C17 C172 H17F 109.5 . .
H17D C172 H17F 109.5 . .
H17E C172 H17F 109.5 . .
C17 C173 H17G 109.5 . .
C17 C173 H17H 109.5 . .
H17G C173 H17H 109.5 . .
C17 C173 H17I 109.5 . .
H17G C173 H17I 109.5 . .
H17H C173 H17I 109.5 . .
C18 C181 H18A 109.5 . .
C18 C181 H18B 109.5 . .
H18A C181 H18B 109.5 . .
C18 C181 H18C 109.5 . .
H18A C181 H18C 109.5 . .
H18B C181 H18C 109.5 . .
C18 C182 H18D 109.5 . .
C18 C182 H18E 109.5 . .
H18D C182 H18E 109.5 . .
C18 C182 H18F 109.5 . .
H18D C182 H18F 109.5 . .
H18E C182 H18F 109.5 . .
C18 C183 H18G 109.5 . .
C18 C183 H18H 109.5 . .
H18G C183 H18H 109.5 . .
C18 C183 H18I 109.5 . .
H18G C183 H18I 109.5 . .
H18H C183 H18I 109.5 . .
C27 C271 H27A 109.5 . .
C27 C271 H27B 109.5 . .
H27A C271 H27B 109.5 . .
C27 C271 H27C 109.5 . .
H27A C271 H27C 109.5 . .
H27B C271 H27C 109.5 . .
C27 C272 H27D 109.5 . .
C27 C272 H27E 109.5 . .
H27D C272 H27E 109.5 . .
C27 C272 H27F 109.5 . .
H27D C272 H27F 109.5 . .
H27E C272 H27F 109.5 . .
C27 C273 H27G 109.5 . .
C27 C273 H27H 109.5 . .
H27G C273 H27H 109.5 . .
C27 C273 H27I 109.5 . .
H27G C273 H27I 109.5 . .
H27H C273 H27I 109.5 . .
C28 C281 H28A 109.5 . .
C28 C281 H28B 109.5 . .
H28A C281 H28B 109.5 . .
C28 C281 H28C 109.5 . .
H28A C281 H28C 109.5 . .
H28B C281 H28C 109.5 . .
C28 C282 H28D 109.5 . .
C28 C282 H28E 109.5 . .
H28D C282 H28E 109.5 . .
C28 C282 H28F 109.5 . .
H28D C282 H28F 109.5 . .
H28E C282 H28F 109.5 . .
C28 C283 H28G 109.5 . .
C28 C283 H28H 109.5 . .
H28G C283 H28H 109.5 . .
C28 C283 H28I 109.5 . .
H28G C283 H28I 109.5 . .
H28H C283 H28I 109.5 . .

loop_
_geom_bond_atom_site_label_1
_geom_bond_atom_site_label_2
_geom_bond_distance
_geom_bond_site_symmetry_2
Re O 1.700(3) .
Re O3 1.921(3) 2_676
Re O3 1.931(3) .
Re O2 1.956(2) .
Re O1 1.963(3) .
Re N 2.102(3) .
Re Re 3.0480(4) 2_676
O1 C12 1.332(4) .
O2 C22 1.334(4) .
O3 Re 1.921(3) 2_676
N C11 1.384(4) .
N C21 1.389(4) .
C11 C16 1.410(5) .
C11 C12 1.421(5) .
C12 C13 1.414(5) .
C13 C14 1.379(5) .
C13 C17 1.521(5) .
C14 C15 1.419(5) .
C14 H14 0.9500 .
C15 C16 1.380(5) .
C15 C18 1.537(5) .
C16 H16 0.9500 .
C17 C171 1.525(5) .
C17 C173 1.540(6) .
C17 C172 1.544(6) .
C18 C181 1.518(6) .
C18 C183 1.531(6) .
C18 C182 1.568(6) .
C21 C26 1.406(5) .
C21 C22 1.419(5) .
C22 C23 1.414(5) .
C23 C24 1.378(5) .
C23 C27 1.540(5) .
C24 C25 1.418(5) .
C24 H24 0.9500 .
C25 C26 1.381(5) .
C25 C28 1.524(5) .
C26 H26 0.9500 .
C27 C271 1.520(5) .
C27 C273 1.527(5) .
C27 C272 1.540(5) .
C28 C281 1.526(6) .
C28 C283 1.533(6) .
C28 C282 1.537(6) .
C171 H17A 0.9800 .
C171 H17B 0.9800 .
C171 H17C 0.9800 .
C172 H17D 0.9800 .
C172 H17E 0.9800 .
C172 H17F 0.9800 .
C173 H17G 0.9800 .
C173 H17H 0.9800 .
C173 H17I 0.9800 .
C181 H18A 0.9800 .
C181 H18B 0.9800 .
C181 H18C 0.9800 .
C182 H18D 0.9800 .
C182 H18E 0.9800 .
C182 H18F 0.9800 .
C183 H18G 0.9800 .
C183 H18H 0.9800 .
C183 H18I 0.9800 .
C271 H27A 0.9800 .
C271 H27B 0.9800 .
C271 H27C 0.9800 .
C272 H27D 0.9800 .
C272 H27E 0.9800 .
C272 H27F 0.9800 .
C273 H27G 0.9800 .
C273 H27H 0.9800 .
C273 H27I 0.9800 .
C281 H28A 0.9800 .
C281 H28B 0.9800 .
C281 H28C 0.9800 .
C282 H28D 0.9800 .
C282 H28E 0.9800 .
C282 H28F 0.9800 .
C283 H28G 0.9800 .
C283 H28H 0.9800 .
C283 H28I 0.9800 .
